data_9002291
loop_
_publ_author_name
'Oberti, R.'
'Vannucci, R.'
'Zanetti, A.'
'Tiepolo, M.'
'Brumm, R. C.'

_publ_section_title
;A Crystal Chemical re-evaluation of amphibole/melt and
 amphibole/clinopyroxene DTi values in petrogenetic studies SAMPLE 25
;
_journal_name_full 'American Mineralogist'
_journal_page_first 407
_journal_page_last 419
_journal_volume 85
_journal_year 2000
_chemical_formula_sum 'Al0.24 Ca0.94 F0.04 Fe0.6 H0.96 K1.32 Mg3.75 Na1.15 O23.96 Si7.52 Ti0.89'
_chemical_name_mineral Richterite
_space_group_IT_number 12
_symmetry_space_group_name_Hall '-C 2y'
_symmetry_space_group_name_H-M 'C 1 2/m 1'
_cell_angle_alpha 90
_cell_angle_beta 104.81
_cell_angle_gamma 90
_cell_formula_units_Z 2
_cell_length_a 9.987
_cell_length_b 18.061
_cell_length_c 5.298
_cell_volume 923.881
_database_code_amcsd 0002375
_exptl_crystal_density_diffrn 3.184
_cod_original_formula_sum 'O23.96 F.04 Si7.52 Al.24 Ti.89 Fe.6 Mg3.75 Ca.94 Na1.15 K1.32 H.96'
_cod_database_code 9002291

loop_
_space_group_symop_operation_xyz
x,y,z
1/2+x,1/2+y,z
x,-y,z
1/2+x,1/2-y,z
-x,y,-z
1/2-x,1/2+y,-z
-x,-y,-z
1/2-x,1/2-y,-z

loop_
_atom_site_aniso_label
_atom_site_aniso_U_11
_atom_site_aniso_U_22
_atom_site_aniso_U_33
_atom_site_aniso_U_12
_atom_site_aniso_U_13
_atom_site_aniso_U_23
O1 0.00708 0.00826 0.00771 -0.00088 0.00175 0.00000
O2 0.00945 0.01157 0.00997 -0.00088 0.00301 -0.00047
O3 0.00992 0.01983 0.01010 0.00000 0.00200 0.00000
F3 0.00992 0.01983 0.01010 0.00000 0.00200 0.00000
O-H3 0.00992 0.01983 0.01010 0.00000 0.00200 0.00000
O4 0.01795 0.01322 0.01249 -0.00618 0.00225 -0.00187
O5 0.01039 0.01487 0.01356 0.00088 0.00376 0.00469
O6 0.01039 0.01653 0.01050 0.00088 0.00100 -0.00469
O7 0.01039 0.00661 0.01701 0.00000 0.00376 0.00000
SiT1 0.00661 0.00661 0.00731 -0.00088 0.00175 -0.00047
AlT1 0.00661 0.00661 0.00731 -0.00088 0.00175 -0.00047
TiT1 0.00661 0.00661 0.00731 -0.00088 0.00175 -0.00047
SiT2 0.00661 0.00826 0.00731 -0.00177 0.00125 0.00047
AlT2 0.00661 0.00826 0.00731 -0.00177 0.00125 0.00047
TiT2 0.00661 0.00826 0.00731 -0.00177 0.00125 0.00047
FeM1 0.00897 0.02479 0.00691 0.00000 0.00301 0.00000
TiM1 0.00897 0.02479 0.00691 0.00000 0.00301 0.00000
MgM1 0.00897 0.02479 0.00691 0.00000 0.00301 0.00000
FeM2 0.00897 0.00992 0.00997 0.00000 0.00251 0.00000
TiM2 0.00897 0.00992 0.00997 0.00000 0.00251 0.00000
MgM2 0.00897 0.00992 0.00997 0.00000 0.00251 0.00000
FeM3 0.00945 0.00661 0.00665 0.00000 0.00125 0.00000
TiM3 0.00945 0.00661 0.00665 0.00000 0.00125 0.00000
MgM3 0.00945 0.00661 0.00665 0.00000 0.00125 0.00000
CaM4 0.01653 0.01157 0.01715 0.00000 0.01027 0.00000
NaM4 0.01653 0.01157 0.01715 0.00000 0.01027 0.00000
NaA 0.02645 0.02314 0.03615 0.00000 0.02355 0.00000
KA 0.02645 0.02314 0.03615 0.00000 0.02355 0.00000
NaAM 0.02881 0.01983 0.02778 0.00000 0.02079 0.00000
KAM 0.02881 0.01983 0.02778 0.00000 0.02079 0.00000

loop_
_atom_site_label
_atom_site_fract_x
_atom_site_fract_y
_atom_site_fract_z
_atom_site_occupancy
_atom_site_type_symbol
_atom_site_attached_hydrogens
O1 0.11065 0.08676 0.22057 1.00000 O 0
O2 0.11739 0.16911 0.72330 1.00000 O 0
O3 0.10555 0.00000 0.71168 0.50000 O 0
F3 0.10555 0.00000 0.71168 0.02000 F 0
O-H3 0.10555 0.00000 0.71168 0.48000 O 1
O4 0.36046 0.24851 0.79930 1.00000 O 0
O5 0.34411 0.12955 0.09409 1.00000 O 0
O6 0.34210 0.11844 0.59172 1.00000 O 0
O7 0.33343 0.00000 0.30618 1.00000 O 0
SiT1 0.27727 0.08507 0.30115 0.94000 Si 0
AlT1 0.27727 0.08507 0.30115 0.03000 Al 0
TiT1 0.27727 0.08507 0.30115 0.03000 Ti 0
SiT2 0.28525 0.17158 0.80554 0.94000 Si 0
AlT2 0.28525 0.17158 0.80554 0.03000 Al 0
TiT2 0.28525 0.17158 0.80554 0.03000 Ti 0
FeM1 0.00000 0.08334 0.50000 0.12000 Fe 0
TiM1 0.00000 0.08334 0.50000 0.13000 Ti 0
MgM1 0.00000 0.08334 0.50000 0.75000 Mg 0
FeM2 0.00000 0.17966 0.00000 0.12000 Fe 0
TiM2 0.00000 0.17966 0.00000 0.13000 Ti 0
MgM2 0.00000 0.17966 0.00000 0.75000 Mg 0
FeM3 0.00000 0.00000 0.00000 0.12000 Fe 0
TiM3 0.00000 0.00000 0.00000 0.13000 Ti 0
MgM3 0.00000 0.00000 0.00000 0.75000 Mg 0
CaM4 0.00000 0.27673 0.50000 0.47000 Ca 0
NaM4 0.00000 0.27673 0.50000 0.53000 Na 0
NaA 0.00000 0.50000 0.00000 0.03000 Na 0
KA 0.00000 0.50000 0.00000 0.44000 K 0
NaAM 0.03707 0.50000 0.07636 0.03000 Na 0
KAM 0.03707 0.50000 0.07636 0.44000 K 0

loop_
_cod_changelog_entry_id
_cod_changelog_entry_author
_cod_changelog_entry_date
_cod_changelog_entry_text
1
;cod-tools version 3.8.0
Id: cif_guess_AMCSD_atom_types 9574 2023-05-10 09:00:05Z saulius
;
2023-05-10T18:47:56+03:00
;Derived atom types and hydrogen counts
from atom names that follow the AMCSD naming convention
(Wat == water, O-H == hydroxyl).
;
2
;cod-tools version 3.10.1
Id: cif_fix_AMCSD_aniso_labels 10200 2024-08-01 14:09:44Z saulius
;
2024-08-02T12:20:15+03:00
;Changed the following '_atom_site_aniso_label' values:
'OH3' -> 'O-H3'
;

loop_
_cod_related_entry_id
_cod_related_entry_database
_cod_related_entry_code
1 AMCSD 0002375
